data_1101023
loop_
_publ_author_name
'Eliseev, A A'
'Efremmov, V A'
'Kuz'micheva, G M'
'Konovalova, E S'
'Lazorenko, V I'
'Paderno, Y B'
'Khlyustova, S Y'

_publ_section_title
;
X-ray structural investigation of single crystals of lanthanum, cerium,
and samarium hexaborides
;
_journal_name_full Kristallografiya
_journal_page_first 803
_journal_page_last 805
_journal_volume 31
_journal_year 1986
_chemical_formula_structural 'La B6'
_chemical_formula_sum 'B6 La'
_chemical_name_systematic 'Lanthanum boride (1/6)'
_space_group_IT_number 221
_symmetry_cell_setting cubic
_symmetry_Int_Tables_number 221
_symmetry_space_group_name_Hall '-P 4 2 3'
_symmetry_space_group_name_H-M 'P m -3 m'
_cell_angle_alpha 90
_cell_angle_beta 90
_cell_angle_gamma 90
_cell_formula_units_Z 1
_cell_length_a 4.1570(1)
_cell_length_b 4.1570(1)
_cell_length_c 4.1570(1)
_cell_volume 71.8
_exptl_crystal_density_meas 4.71(0)
_cod_duplicate_entry 1000057
_cod_database_code 1101023

loop_
_symmetry_equiv_pos_as_xyz
x,y,z
y,z,x
z,x,y
x,z,y
y,x,z
z,y,x
x,-y,-z
y,-z,-x
z,-x,-y
x,-z,-y
y,-x,-z
z,-y,-x
-x,y,-z
-y,z,-x
-z,x,-y
-x,z,-y
-y,x,-z
-z,y,-x
-x,-y,z
-y,-z,x
-z,-x,y
-x,-z,y
-y,-x,z
-z,-y,x
-x,-y,-z
-y,-z,-x
-z,-x,-y
-x,-z,-y
-y,-x,-z
-z,-y,-x
-x,y,z
-y,z,x
-z,x,y
-x,z,y
-y,x,z
-z,y,x
x,-y,z
y,-z,x
z,-x,y
x,-z,y
y,-x,z
z,-y,x
x,y,-z
y,z,-x
z,x,-y
x,z,-y
y,x,-z
z,y,-x

loop_
_atom_site_label
_atom_site_type_symbol
_atom_site_symmetry_multiplicity
_atom_site_Wyckoff_symbol
_atom_site_fract_x
_atom_site_fract_y
_atom_site_fract_z
_atom_site_occupancy
_atom_site_attached_hydrogens
_atom_site_calc_flag
La1 La0 1 a 0. 0. 0. 1. 0 d
B1 B0 6 f 0.1975(1) 0.5 0.5 1. 0 d

loop_
_atom_type_symbol
_atom_type_oxidation_number
La0 0.000
B0 0.000
